data_7128644
loop_
_publ_author_name
'Liao, Guanming'
'Zhang, Jia'
'Zheng, Xiaoyan'
'Jia, Xiaodi'
'Xu, Jialiang'
'Zhao, Fenggui'
'Wang, Nan'
'Liu, Kanglei'
'Chen, Pangkuan'
'Yin, Xiaodong'

_publ_section_title
;
 Crystallization-induced emission enhancement of highly electron-deficient
 dicyanomethylene-bridged triarylboranes.
;
_journal_issue 64
_journal_name_full 'Chemical communications (Cambridge, England)'
_journal_page_first 7926
_journal_page_last 7929
_journal_paper_doi 10.1039/d1cc03311e
_journal_volume 57
_journal_year 2021
_chemical_formula_moiety 'C29 H12 B F9 N2'
_chemical_formula_sum 'C29 H12 B F9 N2'
_chemical_formula_weight 570.22
_space_group_crystal_system monoclinic
_space_group_IT_number 14
_space_group_name_Hall '-P 2ybc'
_space_group_name_H-M_alt 'P 1 21/c 1'
_atom_sites_solution_hydrogens geom
_atom_sites_solution_primary dual
_audit_creation_date 2020-05-01
_audit_creation_method
;
Olex2 1.2
(compiled 2018.05.29 svn.r3508 for OlexSys, GUI svn.r5506)
;
_audit_update_record
;
2020-07-02 deposited with the CCDC.	2021-07-13 downloaded from the CCDC.
;
_cell_angle_alpha 90
_cell_angle_beta 91.795(2)
_cell_angle_gamma 90
_cell_formula_units_Z 4
_cell_length_a 6.8971(3)
_cell_length_b 17.6628(7)
_cell_length_c 20.2921(8)
_cell_measurement_reflns_used 8497
_cell_measurement_temperature 180(2)
_cell_measurement_theta_max 26.50
_cell_measurement_theta_min 2.31
_cell_volume 2470.81(18)
_computing_molecular_graphics 'Olex2 (Dolomanov et al., 2009)'
_computing_publication_material 'Olex2 (Dolomanov et al., 2009)'
_computing_structure_refinement 'ShelXL (Sheldrick, 2015)'
_computing_structure_solution 'ShelXT (Sheldrick, 2015)'
_diffrn_ambient_temperature 180.0
_diffrn_measured_fraction_theta_full 0.999
_diffrn_measured_fraction_theta_max 0.997
_diffrn_measurement_device_type 'Bruker APEX-II CCD'
_diffrn_measurement_method '\f and \w scans'
_diffrn_radiation_type MoK\a
_diffrn_radiation_wavelength 0.71073
_diffrn_reflns_av_R_equivalents 0.0486
_diffrn_reflns_av_unetI/netI 0.0415
_diffrn_reflns_Laue_measured_fraction_full 0.999
_diffrn_reflns_Laue_measured_fraction_max 0.997
_diffrn_reflns_limit_h_max 8
_diffrn_reflns_limit_h_min -8
_diffrn_reflns_limit_k_max 22
_diffrn_reflns_limit_k_min -22
_diffrn_reflns_limit_l_max 23
_diffrn_reflns_limit_l_min -26
_diffrn_reflns_number 31599
_diffrn_reflns_point_group_measured_fraction_full 0.999
_diffrn_reflns_point_group_measured_fraction_max 0.997
_diffrn_reflns_theta_full 25.242
_diffrn_reflns_theta_max 27.575
_diffrn_reflns_theta_min 2.306
_diffrn_standards_number 0
_exptl_absorpt_coefficient_mu 0.138
_exptl_absorpt_correction_T_max 0.7456
_exptl_absorpt_correction_T_min 0.6350
_exptl_absorpt_correction_type multi-scan
_exptl_absorpt_process_details
'SADABS-2016/2 (Bruker,2016/2) was used for absorption correction. wR2(int) was 0.0887 before and 0.0539 after correction. The Ratio of minimum to maximum transmission is 0.8517. The \l/2 correction factor is Not present.'
_exptl_crystal_colour 'clear light colourless'
_exptl_crystal_colour_lustre clear
_exptl_crystal_colour_modifier light
_exptl_crystal_colour_primary colourless
_exptl_crystal_density_diffrn 1.533
_exptl_crystal_description block
_exptl_crystal_F_000 1144
_exptl_crystal_size_max 0.25
_exptl_crystal_size_mid 0.24
_exptl_crystal_size_min 0.13
_refine_diff_density_max 0.248
_refine_diff_density_min -0.269
_refine_diff_density_rms 0.049
_refine_ls_extinction_method none
_refine_ls_goodness_of_fit_ref 1.037
_refine_ls_hydrogen_treatment constr
_refine_ls_matrix_type full
_refine_ls_number_parameters 398
_refine_ls_number_reflns 5681
_refine_ls_number_restraints 93
_refine_ls_restrained_S_all 1.122
_refine_ls_R_factor_all 0.0769
_refine_ls_R_factor_gt 0.0441
_refine_ls_shift/su_max 0.000
_refine_ls_shift/su_mean 0.000
_refine_ls_structure_factor_coef Fsqd
_refine_ls_weighting_details 'w=1/[\s^2^(Fo^2^)+(0.0544P)^2^+0.7085P] where P=(Fo^2^+2Fc^2^)/3'
_refine_ls_weighting_scheme calc
_refine_ls_wR_factor_gt 0.1022
_refine_ls_wR_factor_ref 0.1172
_reflns_Friedel_coverage 0.000
_reflns_number_gt 3926
_reflns_number_total 5681
_reflns_threshold_expression 'I > 2\s(I)'
_cod_data_source_file d1cc03311e2.cif
_cod_data_source_block mo_191030_wsn_lgm_4fbcn_0m
_cod_depositor_comments 'Adding full bibliography for 7128644--7128650.cif.'
_cod_database_code 7128644
_shelx_shelxl_version_number 2018/3
_shelx_space_group_comment
;
The symmetry employed for this shelxl refinement is uniquely defined
by the following loop, which should always be used as a source of
symmetry information in preference to the above space-group names.
They are only intended as comments.
;
_shelx_estimated_absorpt_t_max 0.982
_shelx_estimated_absorpt_t_min 0.966
_olex2_refinement_description
;
1. Fixed Uiso
 At 1.2 times of:
  All C(H) groups
2. Restrained distances
 F8-F9 \\sim F9-F7
 with sigma of 0.04
 C29-F8 \\sim C29-F9 \\sim C29-F7 \\sim C29-C24
 with sigma of 0.02
 F9-F8 \\sim F9-F7 \\sim F8-F7 \\sim F8A-F7A \\sim F8A-F9A \\sim F7A-F9A
 with sigma of 0.04
 C29-F9 \\sim C29-C24 \\sim C29-F8 \\sim C29-F7 \\sim C29-F8A \\sim C29-F7A
\\sim C29-F9A
 with sigma of 0.02
 F8A-F7A \\sim F9A-F7A
 with sigma of 0.04
 C29-F8A \\sim C29-F7 \\sim C29-F9A \\sim C29-F8 \\sim C29-F9 \\sim C29-F7A
\\sim C29-C24
 with sigma of 0.02
3. Rigid body (RIGU) restrains
 F9, F8, F7, C29, C24
 with sigma for 1-2 distances of 0.004 and sigma for 1-3 distances of 0.004
 F8A, F7A, F9A, C29, C24
 with sigma for 1-2 distances of 0.004 and sigma for 1-3 distances of 0.004
4. Others
 Sof(F8A)=Sof(F7A)=Sof(F9A)=1-FVAR(1)
 Sof(F9)=Sof(F8)=Sof(F7)=FVAR(1)
5.a Aromatic/amide H refined with riding coordinates:
 C9(H9), C16(H16), C11(H11), C14(H14), C12(H12), C25(H25), C2(H2), C5(H5),
 C13(H13), C23(H23), C4(H4), C3(H3)
;
_olex2_submission_original_sample_id 4FBCN_BIT
_olex2_submission_special_instructions 'No special instructions were received'

loop_
_space_group_symop_operation_xyz
'x, y, z'
'-x, y+1/2, -z+1/2'
'-x, -y, -z'
'x, -y-1/2, z-1/2'

loop_
_atom_site_label
_atom_site_type_symbol
_atom_site_fract_x
_atom_site_fract_y
_atom_site_fract_z
_atom_site_U_iso_or_equiv
_atom_site_adp_type
_atom_site_occupancy
_atom_site_site_symmetry_order
_atom_site_calc_flag
_atom_site_refinement_flags_posn
_atom_site_refinement_flags_adp
_atom_site_refinement_flags_occupancy
_atom_site_disorder_assembly
_atom_site_disorder_group
F1 F 0.21632(16) 0.84980(6) 0.52344(6) 0.0452(3) Uani 1 1 d . . . . .
F4 F 0.87414(17) 0.74076(7) 0.46931(5) 0.0456(3) Uani 1 1 d . . . . .
F2 F 0.09219(15) 0.93040(7) 0.45574(6) 0.0517(3) Uani 1 1 d . . . . .
F5 F 1.00581(16) 0.78097(7) 0.38274(6) 0.0557(4) Uani 1 1 d . . . . .
F3 F 0.31018(18) 0.96452(7) 0.52561(6) 0.0557(4) Uani 1 1 d . . . . .
F6 F 0.77942(19) 0.69894(7) 0.37541(7) 0.0597(4) Uani 1 1 d . . . . .
F9 F 0.5889(4) 0.94272(14) 0.22439(9) 0.0577(8) Uani 0.700(5) 1 d D U P A 1
C17 C 0.4354(2) 0.70569(9) 0.51829(8) 0.0226(3) Uani 1 1 d . . . . .
C10 C 0.2977(2) 0.55493(9) 0.52829(8) 0.0227(3) Uani 1 1 d . . . . .
C8 C 0.4093(2) 0.67076(9) 0.58175(8) 0.0226(3) Uani 1 1 d . . . . .
C21 C 0.5453(2) 0.83198(9) 0.44887(8) 0.0229(3) Uani 1 1 d . . . . .
C9 C 0.3446(2) 0.59739(9) 0.58547(8) 0.0237(3) Uani 1 1 d . . . . .
H9 H 0.331186 0.574702 0.627530 0.028 Uiso 1 1 calc R . . . .
C26 C 0.6884(2) 0.82349(9) 0.40154(8) 0.0250(4) Uani 1 1 d . . . . .
C16 C 0.3776(2) 0.66555(9) 0.46272(8) 0.0241(3) Uani 1 1 d . . . . .
H16 H 0.385192 0.689377 0.420911 0.029 Uiso 1 1 calc R . . . .
C15 C 0.3076(2) 0.59046(9) 0.46548(8) 0.0235(3) Uani 1 1 d . . . . .
C6 C 0.6114(2) 0.77290(9) 0.63877(8) 0.0246(4) Uani 1 1 d . . . . .
C22 C 0.4114(2) 0.89056(9) 0.43667(8) 0.0247(4) Uani 1 1 d . . . . .
C11 C 0.2403(2) 0.47808(9) 0.53124(8) 0.0264(4) Uani 1 1 d . . . . .
H11 H 0.235493 0.453212 0.572664 0.032 Uiso 1 1 calc R . . . .
C7 C 0.4512(2) 0.71687(9) 0.64085(8) 0.0239(3) Uani 1 1 d . . . . .
C1 C 0.6422(2) 0.81106(9) 0.57867(8) 0.0249(4) Uani 1 1 d . . . . .
C14 C 0.2557(2) 0.54881(10) 0.40820(8) 0.0286(4) Uani 1 1 d . . . . .
H14 H 0.260969 0.572129 0.366104 0.034 Uiso 1 1 calc R . . . .
N1 N 0.0364(3) 0.63111(11) 0.71232(9) 0.0552(5) Uani 1 1 d . . . . .
C12 C 0.1918(2) 0.43962(9) 0.47480(9) 0.0294(4) Uani 1 1 d . . . . .
H12 H 0.153385 0.388071 0.477336 0.035 Uiso 1 1 calc R . . . .
C18 C 0.3374(2) 0.71373(10) 0.69462(8) 0.0276(4) Uani 1 1 d . . . . .
N2 N 0.3587(3) 0.80286(11) 0.79528(8) 0.0505(5) Uani 1 1 d . . . . .
C25 C 0.6997(2) 0.87093(9) 0.34719(8) 0.0292(4) Uani 1 1 d . . . . .
H25 H 0.799603 0.864011 0.316578 0.035 Uiso 1 1 calc R . . . .
C2 C 0.7847(2) 0.86751(10) 0.57861(9) 0.0306(4) Uani 1 1 d . . . . .
H2 H 0.803885 0.895470 0.539357 0.037 Uiso 1 1 calc R . . . .
C5 C 0.7287(3) 0.78843(10) 0.69399(9) 0.0315(4) Uani 1 1 d . . . . .
H5 H 0.710237 0.761367 0.733765 0.038 Uiso 1 1 calc R . . . .
C13 C 0.1978(2) 0.47514(10) 0.41312(9) 0.0310(4) Uani 1 1 d . . . . .
H13 H 0.161398 0.447719 0.374403 0.037 Uiso 1 1 calc R . . . .
C28 C 0.8365(3) 0.76159(10) 0.40708(9) 0.0311(4) Uani 1 1 d . . . . .
C23 C 0.4196(3) 0.93756(10) 0.38228(8) 0.0295(4) Uani 1 1 d . . . . .
H23 H 0.325161 0.976181 0.375578 0.035 Uiso 1 1 calc R . . . .
C19 C 0.1715(3) 0.66571(11) 0.70095(9) 0.0348(4) Uani 1 1 d . . . . .
C27 C 0.2581(2) 0.90808(10) 0.48504(9) 0.0294(4) Uani 1 1 d . . . . .
C4 C 0.8725(3) 0.84308(11) 0.69156(9) 0.0361(4) Uani 1 1 d . . . . .
H4 H 0.953553 0.852732 0.729332 0.043 Uiso 1 1 calc R . . . .
C24 C 0.5650(3) 0.92830(10) 0.33776(8) 0.0315(4) Uani 1 1 d D U . . .
C3 C 0.8979(3) 0.88357(11) 0.63415(9) 0.0346(4) Uani 1 1 d . . . . .
H3 H 0.993092 0.922371 0.632938 0.042 Uiso 1 1 calc R . . . .
C20 C 0.3576(3) 0.76410(11) 0.75002(9) 0.0325(4) Uani 1 1 d . . . . .
F8 F 0.7469(6) 1.0175(2) 0.28138(15) 0.0950(18) Uani 0.700(5) 1 d D U P A 1
C29 C 0.5815(3) 0.98137(12) 0.28086(10) 0.0456(5) Uani 1 1 d D U . . .
F7 F 0.4387(8) 1.0265(3) 0.2729(2) 0.140(3) Uani 0.700(5) 1 d D U P A 1
B1 B 0.5357(3) 0.78297(10) 0.51486(9) 0.0237(4) Uani 1 1 d . . . . .
F8A F 0.720(2) 0.9765(8) 0.2470(8) 0.239(9) Uani 0.300(5) 1 d D U P A 2
F7A F 0.5997(15) 1.0530(3) 0.3061(3) 0.078(2) Uani 0.300(5) 1 d D U P A 2
F9A F 0.4192(14) 0.9927(6) 0.2503(5) 0.124(5) Uani 0.300(5) 1 d D U P A 2

loop_
_atom_site_aniso_label
_atom_site_aniso_U_11
_atom_site_aniso_U_22
_atom_site_aniso_U_33
_atom_site_aniso_U_23
_atom_site_aniso_U_13
_atom_site_aniso_U_12
F1 0.0451(6) 0.0403(6) 0.0517(7) 0.0145(5) 0.0278(5) 0.0087(5)
F4 0.0495(7) 0.0516(7) 0.0361(6) 0.0118(5) 0.0093(5) 0.0200(5)
F2 0.0336(6) 0.0700(8) 0.0520(7) 0.0108(6) 0.0091(5) 0.0182(6)
F5 0.0387(6) 0.0587(8) 0.0714(9) 0.0221(7) 0.0297(6) 0.0145(5)
F3 0.0587(8) 0.0553(7) 0.0545(8) -0.0283(6) 0.0259(6) -0.0124(6)
F6 0.0652(8) 0.0373(7) 0.0759(9) -0.0217(6) -0.0098(7) 0.0156(6)
F9 0.0881(18) 0.0670(14) 0.0179(9) 0.0098(9) 0.0017(10) -0.0178(13)
C17 0.0236(8) 0.0240(8) 0.0206(8) 0.0018(7) 0.0045(6) 0.0020(6)
C10 0.0197(8) 0.0249(8) 0.0239(8) -0.0004(7) 0.0048(6) 0.0016(6)
C8 0.0232(8) 0.0255(8) 0.0192(8) 0.0006(7) 0.0041(6) 0.0018(6)
C21 0.0258(8) 0.0200(8) 0.0230(8) -0.0026(7) 0.0040(6) -0.0035(6)
C9 0.0248(8) 0.0258(8) 0.0209(8) 0.0039(7) 0.0047(6) 0.0019(7)
C26 0.0293(9) 0.0243(8) 0.0219(8) -0.0015(7) 0.0068(7) -0.0019(7)
C16 0.0267(8) 0.0255(8) 0.0204(8) 0.0029(7) 0.0041(6) 0.0004(7)
C15 0.0230(8) 0.0254(8) 0.0221(8) -0.0013(7) 0.0035(6) 0.0020(6)
C6 0.0256(8) 0.0247(8) 0.0237(9) -0.0015(7) 0.0033(7) 0.0027(7)
C22 0.0276(8) 0.0235(8) 0.0232(8) -0.0018(7) 0.0037(7) -0.0020(7)
C11 0.0247(8) 0.0248(8) 0.0300(9) 0.0028(7) 0.0051(7) 0.0012(7)
C7 0.0298(9) 0.0225(8) 0.0195(8) 0.0016(7) 0.0009(7) 0.0020(7)
C1 0.0266(8) 0.0231(8) 0.0254(9) -0.0011(7) 0.0060(7) 0.0015(7)
C14 0.0299(9) 0.0322(9) 0.0238(9) -0.0028(7) 0.0016(7) -0.0018(7)
N1 0.0579(11) 0.0614(12) 0.0479(11) -0.0177(9) 0.0259(9) -0.0248(10)
C12 0.0257(9) 0.0220(8) 0.0406(11) -0.0026(8) 0.0042(7) -0.0005(7)
C18 0.0328(9) 0.0297(9) 0.0203(8) -0.0002(7) 0.0028(7) -0.0012(7)
N2 0.0590(11) 0.0611(12) 0.0319(10) -0.0152(9) 0.0090(8) -0.0070(9)
C25 0.0345(9) 0.0309(9) 0.0229(9) 0.0005(7) 0.0103(7) -0.0006(7)
C2 0.0317(9) 0.0283(9) 0.0321(10) -0.0021(8) 0.0078(7) -0.0037(7)
C5 0.0336(9) 0.0355(10) 0.0253(9) -0.0007(8) 0.0005(7) 0.0017(8)
C13 0.0294(9) 0.0317(10) 0.0319(10) -0.0089(8) 0.0025(7) -0.0016(7)
C28 0.0339(10) 0.0313(10) 0.0287(10) 0.0015(8) 0.0101(7) 0.0021(7)
C23 0.0358(9) 0.0252(9) 0.0274(9) 0.0022(7) 0.0022(7) 0.0040(7)
C19 0.0416(11) 0.0393(11) 0.0241(9) -0.0068(8) 0.0127(8) -0.0049(9)
C27 0.0297(9) 0.0276(9) 0.0313(9) 0.0020(8) 0.0063(7) 0.0011(7)
C4 0.0301(9) 0.0442(11) 0.0337(10) -0.0073(9) -0.0045(8) -0.0012(8)
C24 0.0434(10) 0.0282(9) 0.0231(9) 0.0036(7) 0.0051(7) -0.0005(8)
C3 0.0289(9) 0.0365(10) 0.0385(11) -0.0089(8) 0.0033(8) -0.0077(8)
C20 0.0357(10) 0.0398(10) 0.0223(9) -0.0015(8) 0.0058(7) -0.0035(8)
F8 0.127(3) 0.096(3) 0.0607(19) 0.0407(17) -0.030(2) -0.082(3)
C29 0.0590(13) 0.0441(12) 0.0341(11) 0.0119(9) 0.0094(10) 0.0062(10)
F7 0.167(4) 0.145(4) 0.114(3) 0.104(3) 0.103(3) 0.129(4)
B1 0.0225(9) 0.0245(9) 0.0245(10) 0.0003(8) 0.0076(7) 0.0036(7)
F8A 0.260(13) 0.214(13) 0.257(14) 0.198(10) 0.245(12) 0.210(11)
F7A 0.115(6) 0.044(3) 0.075(4) 0.037(2) -0.006(4) -0.018(3)
F9A 0.144(7) 0.126(9) 0.097(7) 0.066(6) -0.092(6) -0.047(6)

loop_
_atom_type_symbol
_atom_type_description
_atom_type_scat_dispersion_real
_atom_type_scat_dispersion_imag
_atom_type_scat_source
C C 0.0033 0.0016 'International Tables Vol C Tables 4.2.6.8 and 6.1.1.4'
H H 0.0000 0.0000 'International Tables Vol C Tables 4.2.6.8 and 6.1.1.4'
B B 0.0013 0.0007 'International Tables Vol C Tables 4.2.6.8 and 6.1.1.4'
F F 0.0171 0.0103 'International Tables Vol C Tables 4.2.6.8 and 6.1.1.4'
N N 0.0061 0.0033 'International Tables Vol C Tables 4.2.6.8 and 6.1.1.4'

loop_
_geom_angle_atom_site_label_1
_geom_angle_atom_site_label_2
_geom_angle_atom_site_label_3
_geom_angle
_geom_angle_site_symmetry_1
_geom_angle_site_symmetry_3
_geom_angle_publ_flag
C8 C17 B1 119.33(14) . . ?
C16 C17 C8 117.92(14) . . ?
C16 C17 B1 122.64(14) . . ?
C9 C10 C15 119.05(14) . . ?
C9 C10 C11 122.16(15) . . ?
C11 C10 C15 118.79(15) . . ?
C17 C8 C7 117.63(14) . . ?
C9 C8 C17 120.12(15) . . ?
C9 C8 C7 122.24(14) . . ?
C26 C21 B1 124.25(14) . . ?
C22 C21 C26 115.46(14) . . ?
C22 C21 B1 120.20(14) . . ?
C8 C9 C10 121.53(15) . . ?
C21 C26 C28 121.19(14) . . ?
C25 C26 C21 122.39(15) . . ?
C25 C26 C28 116.41(14) . . ?
C17 C16 C15 122.69(15) . . ?
C16 C15 C10 118.36(14) . . ?
C14 C15 C10 119.27(15) . . ?
C14 C15 C16 122.31(15) . . ?
C1 C6 C7 118.30(15) . . ?
C5 C6 C7 121.59(15) . . ?
C5 C6 C1 120.11(15) . . ?
C21 C22 C27 120.73(14) . . ?
C23 C22 C21 122.68(15) . . ?
C23 C22 C27 116.49(15) . . ?
C12 C11 C10 120.24(16) . . ?
C8 C7 C6 118.24(14) . . ?
C18 C7 C8 121.74(15) . . ?
C18 C7 C6 119.79(15) . . ?
C6 C1 B1 119.15(14) . . ?
C2 C1 C6 117.68(16) . . ?
C2 C1 B1 122.78(15) . . ?
C13 C14 C15 120.22(16) . . ?
C11 C12 C13 120.88(15) . . ?
C7 C18 C19 125.19(16) . . ?
C7 C18 C20 123.78(16) . . ?
C19 C18 C20 110.76(14) . . ?
C24 C25 C26 119.82(15) . . ?
C3 C2 C1 121.65(17) . . ?
C4 C5 C6 120.54(17) . . ?
C14 C13 C12 120.57(16) . . ?
F4 C28 C26 112.63(14) . . ?
F5 C28 F4 106.02(15) . . ?
F5 C28 F6 106.53(14) . . ?
F5 C28 C26 112.94(14) . . ?
F6 C28 F4 105.88(14) . . ?
F6 C28 C26 112.31(15) . . ?
C24 C23 C22 119.97(16) . . ?
N1 C19 C18 172.69(19) . . ?
F1 C27 F2 106.99(14) . . ?
F1 C27 F3 106.02(14) . . ?
F1 C27 C22 113.26(14) . . ?
F2 C27 F3 105.37(14) . . ?
F2 C27 C22 112.52(14) . . ?
F3 C27 C22 112.11(14) . . ?
C3 C4 C5 120.00(17) . . ?
C25 C24 C29 119.93(16) . . ?
C23 C24 C25 119.64(16) . . ?
C23 C24 C29 120.40(16) . . ?
C2 C3 C4 119.88(16) . . ?
N2 C20 C18 174.52(19) . . ?
F9 C29 C24 110.37(18) . . ?
F8 C29 F9 101.5(2) . . ?
F8 C29 C24 112.8(2) . . ?
F7 C29 F9 105.1(3) . . ?
F7 C29 C24 114.4(2) . . ?
F7 C29 F8 111.5(3) . . ?
F8A C29 C24 118.7(4) . . ?
F8A C29 F7A 102.4(8) . . ?
F8A C29 F9A 115.9(9) . . ?
F7A C29 C24 107.4(3) . . ?
F9A C29 C24 112.7(5) . . ?
F9A C29 F7A 96.0(5) . . ?
C17 B1 C21 123.45(15) . . ?
C17 B1 C1 116.73(14) . . ?
C1 B1 C21 119.71(14) . . ?

loop_
_geom_bond_atom_site_label_1
_geom_bond_atom_site_label_2
_geom_bond_distance
_geom_bond_site_symmetry_2
_geom_bond_publ_flag
F1 C27 1.328(2) . ?
F4 C28 1.333(2) . ?
F2 C27 1.332(2) . ?
F5 C28 1.327(2) . ?
F3 C27 1.335(2) . ?
F6 C28 1.333(2) . ?
F9 C29 1.336(3) . ?
C17 C8 1.444(2) . ?
C17 C16 1.380(2) . ?
C17 B1 1.533(2) . ?
C10 C9 1.411(2) . ?
C10 C15 1.424(2) . ?
C10 C11 1.416(2) . ?
C8 C9 1.374(2) . ?
C8 C7 1.471(2) . ?
C21 C26 1.407(2) . ?
C21 C22 1.404(2) . ?
C21 B1 1.598(2) . ?
C26 C25 1.389(2) . ?
C26 C28 1.498(2) . ?
C16 C15 1.413(2) . ?
C15 C14 1.412(2) . ?
C6 C7 1.485(2) . ?
C6 C1 1.415(2) . ?
C6 C5 1.389(2) . ?
C22 C23 1.384(2) . ?
C22 C27 1.498(2) . ?
C11 C12 1.364(2) . ?
C7 C18 1.365(2) . ?
C1 C2 1.400(2) . ?
C1 B1 1.550(3) . ?
C14 C13 1.366(2) . ?
N1 C19 1.143(2) . ?
C12 C13 1.402(2) . ?
C18 C19 1.434(2) . ?
C18 C20 1.437(2) . ?
N2 C20 1.145(2) . ?
C25 C24 1.384(2) . ?
C2 C3 1.380(3) . ?
C5 C4 1.386(3) . ?
C23 C24 1.380(2) . ?
C4 C3 1.383(3) . ?
C24 C29 1.494(2) . ?
F8 C29 1.307(3) . ?
C29 F7 1.274(4) . ?
C29 F8A 1.199(6) . ?
C29 F7A 1.369(6) . ?
C29 F9A 1.278(7) . ?
